data_1554062
loop_
_publ_author_name
'Xu, Yijue'
'Viger-Gravel, Jasmine'
'Korobkov, Ilia'
'Bryce, David L.'

_publ_section_title
;
 Mechanochemical Production of Halogen-Bonded Solids Featuring
 P&#x2550;O&#x00B7;&#x00B7;&#x00B7;I--C Motifs and Characterization via
 X-ray Diffraction, Solid-State Multinuclear Magnetic Resonance, and
 Density Functional Theory
;
_journal_issue 48
_journal_name_full 'The Journal of Physical Chemistry C'
_journal_page_first 27104
_journal_paper_doi 10.1021/acs.jpcc.5b09737
_journal_volume 119
_journal_year 2015
_chemical_formula_sum 'C24 H15 F3 I3 O P'
_chemical_formula_weight 788.03
_space_group_crystal_system triclinic
_space_group_IT_number 2
_space_group_name_Hall '-P 1'
_space_group_name_H-M_alt 'P -1'
_atom_sites_solution_hydrogens geom
_audit_creation_method SHELXL-2013
_cell_angle_alpha 113.1738(10)
_cell_angle_beta 96.9048(10)
_cell_angle_gamma 107.4200(11)
_cell_formula_units_Z 2
_cell_length_a 9.7436(2)
_cell_length_b 10.7585(2)
_cell_length_c 13.5453(3)
_cell_measurement_reflns_used 9915
_cell_measurement_temperature 200(2)
_cell_measurement_theta_max 28.38
_cell_measurement_theta_min 2.51
_cell_volume 1198.74(5)
_computing_cell_refinement 'APEX II, Bruker (2012)'
_computing_data_collection 'APEX II, Bruker (2012)'
_computing_data_reduction 'XPREP, Bruker (2012)'
_computing_molecular_graphics 'SHELXTL, Bruker (2015)'
_computing_publication_material 'SHELXTL, Bruker (2015)'
_computing_structure_refinement 'SHELXL-2014/7 (Sheldrick, 2014)'
_computing_structure_solution 'SHELXL-2014/7 (Sheldrick, 2014)'
_diffrn_ambient_temperature 200(2)
_diffrn_measured_fraction_theta_full 0.984
_diffrn_measured_fraction_theta_max 0.974
_diffrn_measurement_device_type 'Bruker APEX-II CCD'
_diffrn_measurement_method '\f and \w scans'
_diffrn_radiation_type MoK\a
_diffrn_radiation_wavelength 0.71073
_diffrn_reflns_av_R_equivalents 0.0162
_diffrn_reflns_av_unetI/netI 0.0191
_diffrn_reflns_Laue_measured_fraction_full 0.984
_diffrn_reflns_Laue_measured_fraction_max 0.974
_diffrn_reflns_limit_h_max 13
_diffrn_reflns_limit_h_min -12
_diffrn_reflns_limit_k_max 14
_diffrn_reflns_limit_k_min -14
_diffrn_reflns_limit_l_max 17
_diffrn_reflns_limit_l_min -18
_diffrn_reflns_number 13769
_diffrn_reflns_point_group_measured_fraction_full 0.984
_diffrn_reflns_point_group_measured_fraction_max 0.974
_diffrn_reflns_theta_full 25.242
_diffrn_reflns_theta_max 28.382
_diffrn_reflns_theta_min 1.699
_exptl_absorpt_coefficient_mu 4.016
_exptl_absorpt_correction_T_max 0.7457
_exptl_absorpt_correction_T_min 0.5613
_exptl_absorpt_correction_type multi-scan
_exptl_absorpt_process_details 'SADABS, Bruker (2003)'
_exptl_crystal_colour colourless
_exptl_crystal_density_diffrn 2.183
_exptl_crystal_density_meas ?
_exptl_crystal_description block
_exptl_crystal_F_000 736
_exptl_crystal_size_max 0.220
_exptl_crystal_size_mid 0.220
_exptl_crystal_size_min 0.160
_refine_diff_density_max 1.289
_refine_diff_density_min -1.045
_refine_diff_density_rms 0.080
_refine_ls_extinction_coef 0.0096(3)
_refine_ls_extinction_expression Fc^*^=kFc[1+0.001xFc^2^\l^3^/sin(2\q)]^-1/4^
_refine_ls_extinction_method SHELXL
_refine_ls_goodness_of_fit_ref 1.017
_refine_ls_hydrogen_treatment constr
_refine_ls_matrix_type full
_refine_ls_number_parameters 290
_refine_ls_number_reflns 5836
_refine_ls_number_restraints 0
_refine_ls_restrained_S_all 1.017
_refine_ls_R_factor_all 0.0216
_refine_ls_R_factor_gt 0.0198
_refine_ls_shift/su_max 0.003
_refine_ls_shift/su_mean 0.000
_refine_ls_structure_factor_coef Fsqd
_refine_ls_weighting_details 'w=1/[\s^2^(Fo^2^)+(0.0306P)^2^+0.6169P] where P=(Fo^2^+2Fc^2^)/3'
_refine_ls_weighting_scheme calc
_refine_ls_wR_factor_gt 0.0519
_refine_ls_wR_factor_ref 0.0530
_reflns_Friedel_coverage 0.000
_reflns_number_gt 5484
_reflns_number_total 5836
_reflns_threshold_expression 'I > 2\s(I)'
_cod_data_source_file jp5b09737_si_003.cif
_cod_data_source_block db135
_cod_depositor_comments
;
The following automatic conversions were performed:

data item '_exptl_crystal_density_meas' value 'n/a' was changed to
'?' -- the value is perceived as not measured.

Automatic conversion script
Id: cif_fix_values 6909 2019-04-08 15:41:33Z antanas 
;
_cod_original_cell_volume 1198.74(4)
_cod_database_code 1554062
_shelx_space_group_comment
; 
The symmetry employed for this shelxl refinement is uniquely defined 
by the following loop, which should always be used as a source of 
symmetry information in preference to the above space-group names. 
They are only intended as comments. 
;
_shelx_estimated_absorpt_t_min 0.472
_shelx_estimated_absorpt_t_max 0.566
_shelxl_version_number 2013-4

loop_
_space_group_symop_operation_xyz
'x, y, z'
'-x, -y, -z'

loop_
_atom_site_label
_atom_site_type_symbol
_atom_site_fract_x
_atom_site_fract_y
_atom_site_fract_z
_atom_site_U_iso_or_equiv
_atom_site_adp_type
_atom_site_occupancy
_atom_site_site_symmetry_order
_atom_site_calc_flag
_atom_site_refinement_flags_posn
_atom_site_refinement_flags_adp
I1 I 0.22567(2) -0.76927(2) 0.47334(2) 0.03373(5) Uani 1 1 d . .
I2 I 0.24103(2) -1.31170(2) 0.50098(2) 0.03230(5) Uani 1 1 d . .
I3 I 0.54984(2) -1.11074(2) 0.19903(2) 0.03993(6) Uani 1 1 d . .
P1 P 0.23029(6) -0.44507(5) 0.73792(4) 0.02184(10) Uani 1 1 d . .
F1 F 0.16846(17) -1.03108(17) 0.53435(12) 0.0402(3) Uani 1 1 d . .
F2 F 0.43204(18) -1.28945(15) 0.32944(12) 0.0395(3) Uani 1 1 d . .
F3 F 0.39735(16) -0.88492(14) 0.29234(11) 0.0359(3) Uani 1 1 d . .
O1 O 0.18852(17) -0.49497(16) 0.61518(12) 0.0277(3) Uani 1 1 d . .
C1 C 0.2850(2) -0.9506(2) 0.41760(17) 0.0268(4) Uani 1 1 d . .
C2 C 0.2503(2) -1.0498(2) 0.46117(17) 0.0277(4) Uani 1 1 d . .
C3 C 0.2962(2) -1.1662(2) 0.43222(17) 0.0268(4) Uani 1 1 d . .
C4 C 0.3828(2) -1.1801(2) 0.35787(17) 0.0270(4) Uani 1 1 d . .
C5 C 0.4201(2) -1.0854(2) 0.31094(16) 0.0258(4) Uani 1 1 d . .
C6 C 0.3681(2) -0.9735(2) 0.34079(16) 0.0263(4) Uani 1 1 d . .
C7 C 0.1235(2) -0.5749(2) 0.78052(16) 0.0246(4) Uani 1 1 d . .
C8 C 0.0144(3) -0.5534(3) 0.8348(2) 0.0389(5) Uani 1 1 d . .
H8A H -0.0061 -0.4675 0.8515 0.047 Uiso 1 1 calc R U
C9 C -0.0650(3) -0.6575(3) 0.8646(2) 0.0465(6) Uani 1 1 d . .
H9A H -0.1395 -0.6422 0.9018 0.056 Uiso 1 1 calc R U
C10 C -0.0368(3) -0.7828(3) 0.8406(2) 0.0417(6) Uani 1 1 d . .
H10A H -0.0910 -0.8532 0.8618 0.050 Uiso 1 1 calc R U
C11 C 0.0706(3) -0.8055(3) 0.7858(2) 0.0394(5) Uani 1 1 d . .
H11A H 0.0893 -0.8924 0.7681 0.047 Uiso 1 1 calc R U
C12 C 0.1515(3) -0.7016(2) 0.75623(19) 0.0323(4) Uani 1 1 d . .
H12A H 0.2261 -0.7172 0.7193 0.039 Uiso 1 1 calc R U
C13 C 0.2024(2) -0.2781(2) 0.81367(17) 0.0248(4) Uani 1 1 d . .
C14 C 0.0849(2) -0.2558(2) 0.76288(19) 0.0292(4) Uani 1 1 d . .
H14A H 0.0256 -0.3252 0.6893 0.035 Uiso 1 1 calc R U
C15 C 0.0546(3) -0.1330(2) 0.8195(2) 0.0330(5) Uani 1 1 d . .
H15A H -0.0265 -0.1189 0.7851 0.040 Uiso 1 1 calc R U
C16 C 0.1423(3) -0.0301(2) 0.9264(2) 0.0343(5) Uani 1 1 d . .
H16A H 0.1213 0.0543 0.9650 0.041 Uiso 1 1 calc R U
C17 C 0.2603(3) -0.0503(3) 0.97685(19) 0.0364(5) Uani 1 1 d . .
H17A H 0.3208 0.0204 1.0498 0.044 Uiso 1 1 calc R U
C18 C 0.2901(3) -0.1741(2) 0.92068(19) 0.0329(4) Uani 1 1 d . .
H18A H 0.3710 -0.1880 0.9555 0.039 Uiso 1 1 calc R U
C19 C 0.4223(2) -0.4135(2) 0.79237(17) 0.0243(4) Uani 1 1 d . .
C20 C 0.4746(3) -0.4052(2) 0.89592(18) 0.0307(4) Uani 1 1 d . .
H20A H 0.4074 -0.4192 0.9394 0.037 Uiso 1 1 calc R U
C21 C 0.6241(3) -0.3767(3) 0.9360(2) 0.0350(5) Uani 1 1 d . .
H21A H 0.6597 -0.3692 1.0073 0.042 Uiso 1 1 calc R U
C22 C 0.7211(3) -0.3592(3) 0.8715(2) 0.0383(5) Uani 1 1 d . .
H22A H 0.8235 -0.3402 0.8987 0.046 Uiso 1 1 calc R U
C23 C 0.6700(3) -0.3694(3) 0.7676(2) 0.0368(5) Uani 1 1 d . .
H23A H 0.7371 -0.3580 0.7235 0.044 Uiso 1 1 calc R U
C24 C 0.5209(2) -0.3962(2) 0.72785(19) 0.0291(4) Uani 1 1 d . .
H24A H 0.4859 -0.4028 0.6567 0.035 Uiso 1 1 calc R U

loop_
_atom_site_aniso_label
_atom_site_aniso_U_11
_atom_site_aniso_U_22
_atom_site_aniso_U_33
_atom_site_aniso_U_23
_atom_site_aniso_U_13
_atom_site_aniso_U_12
I1 0.04341(9) 0.03158(8) 0.03200(8) 0.01448(6) 0.01066(6) 0.02158(7)
I2 0.03791(9) 0.02644(8) 0.03165(8) 0.01656(6) 0.00728(6) 0.00726(6)
I3 0.04362(10) 0.05142(10) 0.03386(9) 0.02086(7) 0.01984(7) 0.02427(8)
P1 0.0240(2) 0.0205(2) 0.0243(2) 0.01161(18) 0.00792(18) 0.01029(18)
F1 0.0513(8) 0.0465(8) 0.0395(7) 0.0253(7) 0.0269(6) 0.0267(7)
F2 0.0540(9) 0.0324(7) 0.0441(8) 0.0200(6) 0.0201(7) 0.0257(6)
F3 0.0471(8) 0.0336(7) 0.0384(7) 0.0245(6) 0.0166(6) 0.0170(6)
O1 0.0356(8) 0.0251(7) 0.0244(7) 0.0123(6) 0.0079(6) 0.0129(6)
C1 0.0299(10) 0.0244(9) 0.0246(9) 0.0093(8) 0.0038(7) 0.0121(8)
C2 0.0293(10) 0.0283(10) 0.0224(9) 0.0101(8) 0.0068(7) 0.0092(8)
C3 0.0309(10) 0.0231(9) 0.0244(9) 0.0122(8) 0.0046(8) 0.0067(8)
C4 0.0301(10) 0.0216(9) 0.0267(9) 0.0087(8) 0.0043(8) 0.0106(8)
C5 0.0273(9) 0.0251(9) 0.0224(9) 0.0091(7) 0.0070(7) 0.0087(8)
C6 0.0292(10) 0.0236(9) 0.0235(9) 0.0113(7) 0.0038(7) 0.0069(8)
C7 0.0238(9) 0.0248(9) 0.0247(9) 0.0125(8) 0.0059(7) 0.0071(7)
C8 0.0358(12) 0.0357(12) 0.0494(14) 0.0197(11) 0.0227(10) 0.0140(10)
C9 0.0386(13) 0.0492(15) 0.0490(14) 0.0228(12) 0.0236(11) 0.0079(11)
C10 0.0358(12) 0.0402(13) 0.0382(12) 0.0238(11) 0.0024(10) -0.0052(10)
C11 0.0426(13) 0.0319(11) 0.0454(13) 0.0252(11) 0.0067(10) 0.0079(10)
C12 0.0360(11) 0.0294(10) 0.0389(11) 0.0203(9) 0.0140(9) 0.0139(9)
C13 0.0265(9) 0.0226(9) 0.0280(9) 0.0127(8) 0.0095(7) 0.0107(8)
C14 0.0265(10) 0.0234(9) 0.0350(10) 0.0123(8) 0.0046(8) 0.0090(8)
C15 0.0284(10) 0.0255(10) 0.0485(13) 0.0176(9) 0.0106(9) 0.0138(8)
C16 0.0389(12) 0.0241(10) 0.0450(12) 0.0151(9) 0.0209(10) 0.0155(9)
C17 0.0439(13) 0.0289(11) 0.0298(10) 0.0077(9) 0.0095(9) 0.0131(10)
C18 0.0365(11) 0.0314(11) 0.0304(10) 0.0120(9) 0.0060(9) 0.0164(9)
C19 0.0257(9) 0.0201(8) 0.0294(9) 0.0123(8) 0.0096(7) 0.0096(7)
C20 0.0319(10) 0.0329(11) 0.0319(10) 0.0177(9) 0.0101(8) 0.0135(9)
C21 0.0349(11) 0.0331(11) 0.0372(11) 0.0161(9) 0.0027(9) 0.0158(9)
C22 0.0255(10) 0.0281(11) 0.0543(14) 0.0122(10) 0.0045(10) 0.0121(9)
C23 0.0290(11) 0.0322(11) 0.0459(13) 0.0136(10) 0.0165(9) 0.0105(9)
C24 0.0308(10) 0.0244(9) 0.0337(10) 0.0135(8) 0.0128(8) 0.0104(8)

loop_
_atom_type_symbol
_atom_type_description
_atom_type_scat_dispersion_real
_atom_type_scat_dispersion_imag
_atom_type_scat_source
C C 0.0033 0.0016 'International Tables Vol C Tables 4.2.6.8 and 6.1.1.4'
H H 0.0000 0.0000 'International Tables Vol C Tables 4.2.6.8 and 6.1.1.4'
O O 0.0106 0.0060 'International Tables Vol C Tables 4.2.6.8 and 6.1.1.4'
F F 0.0171 0.0103 'International Tables Vol C Tables 4.2.6.8 and 6.1.1.4'
P P 0.1023 0.0942 'International Tables Vol C Tables 4.2.6.8 and 6.1.1.4'
I I -0.4742 1.8119 'International Tables Vol C Tables 4.2.6.8 and 6.1.1.4'

loop_
_geom_angle_atom_site_label_1
_geom_angle_atom_site_label_2
_geom_angle_atom_site_label_3
_geom_angle
O1 P1 C19 112.75(9)
O1 P1 C13 111.74(9)
C19 P1 C13 107.60(9)
O1 P1 C7 113.95(9)
C19 P1 C7 104.50(9)
C13 P1 C7 105.71(9)
C6 C1 C2 116.86(19)
C6 C1 I1 121.94(15)
C2 C1 I1 121.09(16)
F1 C2 C3 118.89(19)
F1 C2 C1 118.0(2)
C3 C2 C1 123.1(2)
C4 C3 C2 117.04(18)
C4 C3 I2 121.57(16)
C2 C3 I2 121.37(16)
F2 C4 C3 118.94(18)
F2 C4 C5 118.52(19)
C3 C4 C5 122.5(2)
C6 C5 C4 117.83(19)
C6 C5 I3 120.91(15)
C4 C5 I3 121.26(16)
F3 C6 C5 118.63(19)
F3 C6 C1 118.78(19)
C5 C6 C1 122.58(19)
C8 C7 C12 119.2(2)
C8 C7 P1 122.58(17)
C12 C7 P1 118.21(16)
C7 C8 C9 120.0(2)
C10 C9 C8 120.6(2)
C9 C10 C11 119.6(2)
C10 C11 C12 120.2(2)
C11 C12 C7 120.2(2)
C18 C13 C14 119.2(2)
C18 C13 P1 122.82(16)
C14 C13 P1 117.92(16)
C15 C14 C13 120.1(2)
C14 C15 C16 120.2(2)
C17 C16 C15 120.1(2)
C16 C17 C18 119.9(2)
C17 C18 C13 120.5(2)
C20 C19 C24 119.5(2)
C20 C19 P1 122.33(16)
C24 C19 P1 118.22(16)
C21 C20 C19 120.4(2)
C22 C21 C20 119.7(2)
C21 C22 C23 120.4(2)
C22 C23 C24 120.0(2)
C23 C24 C19 120.0(2)

loop_
_geom_bond_atom_site_label_1
_geom_bond_atom_site_label_2
_geom_bond_distance
I1 C1 2.080(2)
I2 C3 2.0902(19)
I3 C5 2.077(2)
P1 O1 1.4906(14)
P1 C19 1.803(2)
P1 C13 1.806(2)
P1 C7 1.810(2)
F1 C2 1.337(2)
F2 C4 1.338(2)
F3 C6 1.340(2)
C1 C6 1.386(3)
C1 C2 1.389(3)
C2 C3 1.384(3)
C3 C4 1.382(3)
C4 C5 1.384(3)
C5 C6 1.379(3)
C7 C8 1.388(3)
C7 C12 1.390(3)
C8 C9 1.389(3)
C9 C10 1.377(4)
C10 C11 1.380(4)
C11 C12 1.389(3)
C13 C18 1.392(3)
C13 C14 1.396(3)
C14 C15 1.382(3)
C15 C16 1.389(3)
C16 C17 1.383(4)
C17 C18 1.387(3)
C19 C20 1.392(3)
C19 C24 1.394(3)
C20 C21 1.386(3)
C21 C22 1.383(4)
C22 C23 1.386(4)
C23 C24 1.386(3)

loop_
_geom_torsion_atom_site_label_1
_geom_torsion_atom_site_label_2
_geom_torsion_atom_site_label_3
_geom_torsion_atom_site_label_4
_geom_torsion
C6 C1 C2 F1 -179.14(18)
I1 C1 C2 F1 4.6(3)
C6 C1 C2 C3 0.8(3)
I1 C1 C2 C3 -175.48(16)
F1 C2 C3 C4 -178.86(19)
C1 C2 C3 C4 1.2(3)
F1 C2 C3 I2 -0.3(3)
C1 C2 C3 I2 179.81(16)
C2 C3 C4 F2 178.66(18)
I2 C3 C4 F2 0.1(3)
C2 C3 C4 C5 -1.7(3)
I2 C3 C4 C5 179.70(15)
F2 C4 C5 C6 179.79(18)
C3 C4 C5 C6 0.2(3)
F2 C4 C5 I3 -0.1(3)
C3 C4 C5 I3 -179.74(15)
C4 C5 C6 F3 -176.99(18)
I3 C5 C6 F3 2.9(3)
C4 C5 C6 C1 2.0(3)
I3 C5 C6 C1 -178.08(15)
C2 C1 C6 F3 176.55(18)
I1 C1 C6 F3 -7.2(3)
C2 C1 C6 C5 -2.4(3)
I1 C1 C6 C5 173.77(15)
O1 P1 C7 C8 -107.3(2)
C19 P1 C7 C8 129.2(2)
C13 P1 C7 C8 15.8(2)
O1 P1 C7 C12 71.82(19)
C19 P1 C7 C12 -51.68(19)
C13 P1 C7 C12 -165.09(17)
C12 C7 C8 C9 0.3(4)
P1 C7 C8 C9 179.4(2)
C7 C8 C9 C10 -0.1(4)
C8 C9 C10 C11 -0.5(4)
C9 C10 C11 C12 0.9(4)
C10 C11 C12 C7 -0.8(4)
C8 C7 C12 C11 0.2(3)
P1 C7 C12 C11 -178.99(18)
O1 P1 C13 C18 -149.02(18)
C19 P1 C13 C18 -24.7(2)
C7 P1 C13 C18 86.49(19)
O1 P1 C13 C14 32.77(19)
C19 P1 C13 C14 157.05(16)
C7 P1 C13 C14 -91.71(17)
C18 C13 C14 C15 -1.3(3)
P1 C13 C14 C15 177.02(17)
C13 C14 C15 C16 1.0(3)
C14 C15 C16 C17 -0.1(3)
C15 C16 C17 C18 -0.5(4)
C16 C17 C18 C13 0.2(4)
C14 C13 C18 C17 0.7(3)
P1 C13 C18 C17 -177.51(18)
O1 P1 C19 C20 -162.26(17)
C13 P1 C19 C20 74.08(19)
C7 P1 C19 C20 -38.0(2)
O1 P1 C19 C24 18.03(19)
C13 P1 C19 C24 -105.64(17)
C7 P1 C19 C24 142.31(16)
C24 C19 C20 C21 1.5(3)
P1 C19 C20 C21 -178.20(17)
C19 C20 C21 C22 -1.3(3)
C20 C21 C22 C23 0.3(4)
C21 C22 C23 C24 0.5(4)
C22 C23 C24 C19 -0.2(3)
C20 C19 C24 C23 -0.7(3)
P1 C19 C24 C23 178.97(17)
